data_1552652
loop_
_publ_author_name
'Cui, Jiao-Jiao'
'Ji, Kai-Long'
'Liu, Hong-Chun'
'Zhou, Bin'
'Liu, Qun-Fang'
'Xu, Cheng-Hui'
'Ding, Jian'
'Zhao, Jin-Xin'
'Yue, Jian-Min'

_publ_section_title
;
 Cytotoxic Tigliane Diterpenoids from Croton damayeshu.
;
_journal_issue 6
_journal_name_full 'Journal of natural products'
_journal_page_first 1550
_journal_page_last 1557
_journal_paper_doi 10.1021/acs.jnatprod.9b00042
_journal_volume 82
_journal_year 2019
_chemical_absolute_configuration rmad
_chemical_formula_moiety 'C30 H42 O8'
_chemical_formula_sum 'C30 H42 O8'
_chemical_formula_weight 530.63
_space_group_crystal_system orthorhombic
_space_group_IT_number 19
_space_group_name_Hall 'P 2ac 2ab'
_space_group_name_H-M_alt 'P 21 21 21'
_atom_sites_solution_hydrogens geom
_atom_sites_solution_primary dual
_audit_creation_date 2018-05-11
_audit_creation_method
;
Olex2 1.2
(compiled 2018.04.03 svn.r3497 for OlexSys, GUI svn.r5486)
;
_cell_angle_alpha 90
_cell_angle_beta 90
_cell_angle_gamma 90
_cell_formula_units_Z 4
_cell_length_a 26.368(5)
_cell_length_b 8.2584(15)
_cell_length_c 14.127(3)
_cell_measurement_reflns_used 2513
_cell_measurement_temperature 170(2)
_cell_measurement_theta_max 47.67
_cell_measurement_theta_min 3.088
_cell_volume 3076.3(10)
_computing_cell_refinement 'SAINT v8.37A (Bruker, 2015)'
_computing_data_reduction 'SAINT v8.37A (Bruker, 2015)'
_computing_molecular_graphics 'Olex2 (Dolomanov et al., 2009)'
_computing_publication_material 'Olex2 (Dolomanov et al., 2009)'
_computing_structure_refinement 'ShelXL (Sheldrick, 2015)'
_computing_structure_solution 'ShelXT (Sheldrick, 2015)'
_diffrn_ambient_temperature 169.99
_diffrn_measured_fraction_theta_full 0.980
_diffrn_measured_fraction_theta_max 0.978
_diffrn_measurement_device_type 'Bruker D8 Venture'
_diffrn_measurement_method '\f and \w scans'
_diffrn_radiation_type GaK\a
_diffrn_radiation_wavelength 1.34139
_diffrn_reflns_av_R_equivalents 0.1361
_diffrn_reflns_av_unetI/netI 0.1674
_diffrn_reflns_Laue_measured_fraction_full 0.980
_diffrn_reflns_Laue_measured_fraction_max 0.978
_diffrn_reflns_limit_h_max 32
_diffrn_reflns_limit_h_min -32
_diffrn_reflns_limit_k_max 10
_diffrn_reflns_limit_k_min -9
_diffrn_reflns_limit_l_max 17
_diffrn_reflns_limit_l_min -17
_diffrn_reflns_number 19203
_diffrn_reflns_point_group_measured_fraction_full 0.973
_diffrn_reflns_point_group_measured_fraction_max 0.970
_diffrn_reflns_theta_full 53.594
_diffrn_reflns_theta_max 55.064
_diffrn_reflns_theta_min 3.990
_diffrn_standards_number 0
_exptl_absorpt_coefficient_mu 0.431
_exptl_absorpt_correction_T_max 0.7508
_exptl_absorpt_correction_T_min 0.3863
_exptl_absorpt_correction_type multi-scan
_exptl_absorpt_process_details
'SADABS-2016/2 (Bruker,2016/2) was used for absorption correction. wR2(int) was 0.1478 before and 0.0961 after correction. The Ratio of minimum to maximum transmission is 0.5145. The \l/2 correction factor is Not present.'
_exptl_crystal_colour colourless
_exptl_crystal_density_diffrn 1.146
_exptl_crystal_description needle
_exptl_crystal_F_000 1144
_exptl_crystal_size_max 0.1
_exptl_crystal_size_mid 0.02
_exptl_crystal_size_min 0.01
_refine_diff_density_max 0.457
_refine_diff_density_min -0.368
_refine_diff_density_rms 0.070
_refine_ls_abs_structure_details
;
 Flack x determined using 668 quotients [(I+)-(I-)]/[(I+)+(I-)]
 (Parsons, Flack and Wagner, Acta Cryst. B69 (2013) 249-259).
;
_refine_ls_abs_structure_Flack -0.1(5)
_refine_ls_extinction_method none
_refine_ls_goodness_of_fit_ref 0.958
_refine_ls_hydrogen_treatment constr
_refine_ls_matrix_type full
_refine_ls_number_parameters 353
_refine_ls_number_reflns 5691
_refine_ls_number_restraints 1
_refine_ls_restrained_S_all 0.965
_refine_ls_R_factor_all 0.1981
_refine_ls_R_factor_gt 0.0973
_refine_ls_shift/su_max 0.004
_refine_ls_shift/su_mean 0.000
_refine_ls_structure_factor_coef Fsqd
_refine_ls_weighting_details 'w=1/[\s^2^(Fo^2^)+(0.1517P)^2^] where P=(Fo^2^+2Fc^2^)/3'
_refine_ls_weighting_scheme calc
_refine_ls_wR_factor_gt 0.2289
_refine_ls_wR_factor_ref 0.3019
_reflns_Friedel_coverage 0.746
_reflns_Friedel_fraction_full 0.965
_reflns_Friedel_fraction_max 0.960
_reflns_number_gt 2436
_reflns_number_total 5691
_reflns_threshold_expression 'I > 2\s(I)'
_cod_data_source_file np9b00042_si_003.cif
_cod_data_source_block mjl18183
_cod_database_code 1552652
_shelx_shelxl_version_number 2016/6
_shelx_space_group_comment
;
The symmetry employed for this shelxl refinement is uniquely defined
by the following loop, which should always be used as a source of
symmetry information in preference to the above space-group names.
They are only intended as comments.
;
_shelx_estimated_absorpt_t_max 0.996
_shelx_estimated_absorpt_t_min 0.958
_olex2_refinement_description
;
1. Fixed Uiso
 At 1.2 times of:
  All C(H) groups, All C(H,H) groups
 At 1.5 times of:
  All C(H,H,H) groups, All O(H) groups
2. Restrained distances
 O2'-C20
 1.48 with sigma of 0.02
3.a Ternary CH refined with riding coordinates:
 C4(H4), C8(H8), C10(H10), C11(H11), C12(H12), C14(H14), C2"(H2"), C3"(H3")
3.b Secondary CH2 refined with riding coordinates:
 C5(H5A,H5B), C20(H20A,H20B)
3.c Aromatic/amide H refined with riding coordinates:
 C1(H1), C7(H7), C3'(H3'A)
3.d Tetrahedral OH refined with riding coordinates:
 O2'(H2')
3.e Idealised Me refined as rotating group:
 C16(H16A,H16B,H16C), C17(H17A,H17B,H17C), C18(H18A,H18B,H18C), C19(H19A,H19B,
 H19C), C4"(H4"A,H4"B,H4"C), C5"(H5"A,H5"B,H5"C), C4'(H4'A,H4'B,H4'C), C5'(H5'A,
 H5'B,H5'C)
3.f Idealised tetrahedral OH refined as rotating group:
 O3'(H3'), O8'(H8')
;
_olex2_submission_special_instructions 'No special instructions were received'

loop_
_space_group_symop_operation_xyz
'x, y, z'
'-x+1/2, -y, z+1/2'
'-x, y+1/2, -z+1/2'
'x+1/2, -y+1/2, -z'

loop_
_atom_site_label
_atom_site_type_symbol
_atom_site_fract_x
_atom_site_fract_y
_atom_site_fract_z
_atom_site_U_iso_or_equiv
_atom_site_adp_type
_atom_site_occupancy
_atom_site_site_symmetry_order
_atom_site_calc_flag
_atom_site_refinement_flags_posn
O1' O 0.1780(3) 0.3304(11) 0.2328(8) 0.117(3) Uani 1 1 d .
O2' O 0.2846(3) -0.1193(14) 0.2036(11) 0.159(5) Uani 1 1 d D
H2' H 0.279336 -0.137650 0.261277 0.238 Uiso 1 1 calc R
O3' O 0.3714(2) 0.4502(8) 0.2969(4) 0.0685(16) Uani 1 1 d .
H3' H 0.397446 0.396684 0.310944 0.103 Uiso 1 1 calc GR
O4' O 0.4268(2) 0.5656(7) 0.5702(4) 0.0641(15) Uani 1 1 d .
O5' O 0.4973(3) 0.6506(9) 0.5000(5) 0.091(2) Uani 1 1 d .
O6' O 0.4684(2) 0.2617(7) 0.4816(4) 0.0617(15) Uani 1 1 d .
O7' O 0.4640(2) 0.2958(8) 0.3247(5) 0.0737(18) Uani 1 1 d .
O8' O 0.6237(2) 0.2267(9) 0.3152(5) 0.0801(19) Uani 1 1 d .
H8' H 0.624240 0.132573 0.292720 0.120 Uiso 1 1 calc GR
C1 C 0.2459(4) 0.5278(16) 0.4091(9) 0.093(3) Uani 1 1 d .
H1 H 0.250426 0.573590 0.470179 0.112 Uiso 1 1 calc R
C2 C 0.2013(4) 0.4552(16) 0.3777(10) 0.096(4) Uani 1 1 d .
C3 C 0.2086(4) 0.4014(15) 0.2785(9) 0.086(3) Uani 1 1 d .
C4 C 0.2611(4) 0.4520(14) 0.2478(8) 0.080(3) Uani 1 1 d .
H4 H 0.256658 0.542859 0.201747 0.096 Uiso 1 1 calc R
C5 C 0.2857(4) 0.3123(16) 0.1930(10) 0.097(4) Uani 1 1 d .
H5A H 0.265153 0.289038 0.135989 0.116 Uiso 1 1 calc R
H5B H 0.319861 0.346365 0.171616 0.116 Uiso 1 1 calc R
C6 C 0.2905(4) 0.1642(16) 0.2491(12) 0.106(4) Uani 1 1 d .
C7 C 0.3074(4) 0.1492(15) 0.3346(12) 0.106(4) Uani 1 1 d .
H7 H 0.307505 0.040240 0.356142 0.127 Uiso 1 1 calc R
C8 C 0.3276(3) 0.2700(12) 0.4095(8) 0.073(3) Uani 1 1 d .
H8 H 0.301315 0.276810 0.460239 0.087 Uiso 1 1 calc R
C9 C 0.3368(3) 0.4460(12) 0.3738(7) 0.066(2) Uani 1 1 d .
C10 C 0.2851(3) 0.5241(13) 0.3354(7) 0.070(2) Uani 1 1 d .
H10 H 0.292951 0.639551 0.319826 0.084 Uiso 1 1 calc R
C11 C 0.3567(3) 0.5470(10) 0.4567(6) 0.060(2) Uani 1 1 d .
H11 H 0.334370 0.527691 0.512828 0.072 Uiso 1 1 calc R
C12 C 0.4102(3) 0.4907(10) 0.4809(7) 0.061(2) Uani 1 1 d .
H12 H 0.433489 0.527826 0.429428 0.073 Uiso 1 1 calc R
C13 C 0.4159(3) 0.3084(11) 0.4910(6) 0.059(2) Uani 1 1 d .
C14 C 0.3754(3) 0.1994(12) 0.4556(7) 0.070(2) Uani 1 1 d .
H14 H 0.388691 0.100967 0.422568 0.084 Uiso 1 1 calc R
C15 C 0.3874(3) 0.2029(11) 0.5603(7) 0.067(2) Uani 1 1 d .
C16 C 0.4139(4) 0.0581(12) 0.5988(8) 0.078(3) Uani 1 1 d .
H16A H 0.389427 -0.011753 0.631241 0.118 Uiso 1 1 calc GR
H16B H 0.440115 0.092686 0.643645 0.118 Uiso 1 1 calc GR
H16C H 0.429733 -0.002046 0.546739 0.118 Uiso 1 1 calc GR
C17 C 0.3499(4) 0.2751(13) 0.6312(7) 0.076(3) Uani 1 1 d .
H17A H 0.325446 0.343589 0.597635 0.114 Uiso 1 1 calc GR
H17B H 0.368373 0.340565 0.677698 0.114 Uiso 1 1 calc GR
H17C H 0.331867 0.187601 0.663772 0.114 Uiso 1 1 calc GR
C18 C 0.3592(4) 0.7328(11) 0.4378(8) 0.084(3) Uani 1 1 d .
H18A H 0.382798 0.783076 0.482709 0.126 Uiso 1 1 calc GR
H18B H 0.325425 0.780147 0.445805 0.126 Uiso 1 1 calc GR
H18C H 0.371101 0.752082 0.373036 0.126 Uiso 1 1 calc GR
C19 C 0.1527(4) 0.434(2) 0.4296(14) 0.156(7) Uani 1 1 d .
H19A H 0.159725 0.411431 0.496414 0.234 Uiso 1 1 calc GR
H19B H 0.133809 0.342935 0.402128 0.234 Uiso 1 1 calc GR
H19C H 0.132423 0.532902 0.424348 0.234 Uiso 1 1 calc GR
C20 C 0.2754(6) 0.032(2) 0.1857(18) 0.185(10) Uani 1 1 d D
H20A H 0.238239 0.041200 0.176983 0.222 Uiso 1 1 calc R
H20B H 0.290935 0.055180 0.123362 0.222 Uiso 1 1 calc R
C1" C 0.4874(3) 0.2593(13) 0.3948(6) 0.068(2) Uani 1 1 d .
C2" C 0.5414(3) 0.2014(12) 0.3931(7) 0.067(2) Uani 1 1 d .
H2" H 0.557051 0.228136 0.455672 0.080 Uiso 1 1 calc R
C3" C 0.5720(3) 0.2861(12) 0.3167(7) 0.071(3) Uani 1 1 d .
H3" H 0.555873 0.265457 0.253746 0.086 Uiso 1 1 calc R
C4" C 0.5769(4) 0.4687(14) 0.3317(10) 0.099(4) Uani 1 1 d .
H4"A H 0.599522 0.489584 0.385441 0.149 Uiso 1 1 calc GR
H4"B H 0.543422 0.514936 0.344838 0.149 Uiso 1 1 calc GR
H4"C H 0.591013 0.518662 0.274572 0.149 Uiso 1 1 calc GR
C5" C 0.5417(4) 0.0189(13) 0.3823(8) 0.084(3) Uani 1 1 d .
H5"A H 0.521272 -0.030015 0.432718 0.125 Uiso 1 1 calc GR
H5"B H 0.576622 -0.021049 0.386545 0.125 Uiso 1 1 calc GR
H5"C H 0.527388 -0.010423 0.320594 0.125 Uiso 1 1 calc GR
C1' C 0.4714(4) 0.6434(12) 0.5715(7) 0.064(2) Uani 1 1 d .
C2' C 0.4847(3) 0.7226(12) 0.6599(7) 0.070(2) Uani 1 1 d .
C3' C 0.4521(4) 0.7228(12) 0.7305(7) 0.073(3) Uani 1 1 d .
H3'A H 0.420675 0.669262 0.720643 0.088 Uiso 1 1 calc R
C4' C 0.4604(4) 0.7993(14) 0.8239(7) 0.084(3) Uani 1 1 d .
H4'A H 0.494013 0.849964 0.825227 0.125 Uiso 1 1 calc GR
H4'B H 0.458372 0.716676 0.873558 0.125 Uiso 1 1 calc GR
H4'C H 0.434365 0.881815 0.834757 0.125 Uiso 1 1 calc GR
C5' C 0.5354(4) 0.8031(15) 0.6595(8) 0.089(3) Uani 1 1 d .
H5'A H 0.561969 0.721153 0.651611 0.134 Uiso 1 1 calc GR
H5'B H 0.540490 0.860146 0.719607 0.134 Uiso 1 1 calc GR
H5'C H 0.537065 0.880658 0.607142 0.134 Uiso 1 1 calc GR

loop_
_atom_site_aniso_label
_atom_site_aniso_U_11
_atom_site_aniso_U_22
_atom_site_aniso_U_33
_atom_site_aniso_U_23
_atom_site_aniso_U_13
_atom_site_aniso_U_12
O1' 0.079(5) 0.104(6) 0.169(9) -0.024(6) -0.031(5) 0.009(4)
O2' 0.094(5) 0.108(8) 0.274(15) -0.079(10) 0.007(7) -0.022(6)
O3' 0.067(3) 0.064(4) 0.075(4) -0.003(3) -0.003(3) -0.002(3)
O4' 0.074(3) 0.061(4) 0.057(4) 0.007(3) 0.002(3) -0.005(3)
O5' 0.103(5) 0.093(5) 0.079(5) -0.008(4) 0.006(4) -0.031(4)
O6' 0.067(3) 0.061(4) 0.056(4) -0.005(3) -0.005(3) 0.004(3)
O7' 0.080(4) 0.078(5) 0.063(4) 0.004(4) 0.002(3) 0.008(3)
O8' 0.067(4) 0.087(5) 0.086(5) -0.015(4) -0.002(3) 0.004(3)
C1 0.081(7) 0.108(9) 0.090(8) -0.005(7) 0.002(6) 0.027(6)
C2 0.063(6) 0.099(9) 0.126(11) 0.011(8) 0.010(6) 0.006(6)
C3 0.064(6) 0.083(8) 0.111(10) 0.005(7) -0.020(6) 0.006(6)
C4 0.076(6) 0.078(7) 0.085(7) -0.007(6) -0.004(5) -0.004(5)
C5 0.079(6) 0.098(9) 0.114(9) -0.021(8) -0.011(6) 0.007(7)
C6 0.080(7) 0.086(9) 0.151(12) -0.048(9) -0.053(8) 0.017(6)
C7 0.077(6) 0.065(7) 0.176(14) -0.008(8) -0.047(8) -0.008(6)
C8 0.063(5) 0.060(6) 0.096(7) 0.001(6) 0.000(5) 0.007(5)
C9 0.072(5) 0.059(6) 0.067(6) -0.004(5) 0.004(4) 0.013(4)
C10 0.070(5) 0.072(6) 0.067(6) -0.007(5) -0.008(4) 0.009(5)
C11 0.072(5) 0.044(5) 0.063(6) -0.004(4) -0.002(4) -0.009(4)
C12 0.062(5) 0.048(5) 0.073(6) -0.001(5) 0.002(4) 0.006(4)
C13 0.057(5) 0.060(5) 0.058(5) 0.000(5) -0.001(4) 0.007(4)
C14 0.056(5) 0.066(6) 0.087(7) 0.001(5) 0.006(4) 0.005(4)
C15 0.079(5) 0.053(5) 0.070(6) -0.003(5) 0.007(5) 0.008(5)
C16 0.093(6) 0.062(6) 0.081(7) 0.000(6) -0.011(5) 0.006(5)
C17 0.084(6) 0.068(6) 0.078(7) 0.012(6) 0.014(5) 0.008(5)
C18 0.111(7) 0.049(6) 0.091(8) -0.011(6) -0.015(6) 0.011(5)
C19 0.076(7) 0.181(17) 0.212(18) 0.015(16) 0.038(9) 0.006(9)
C20 0.129(13) 0.132(15) 0.29(3) 0.027(18) -0.126(15) -0.008(11)
C1" 0.082(6) 0.075(7) 0.046(5) 0.002(5) -0.005(5) 0.005(5)
C2" 0.069(5) 0.073(6) 0.058(5) -0.001(5) -0.010(4) 0.010(5)
C3" 0.061(5) 0.075(7) 0.078(6) -0.003(6) -0.002(4) 0.011(5)
C4" 0.083(6) 0.080(8) 0.136(10) -0.010(8) 0.005(6) 0.001(6)
C5" 0.077(6) 0.077(8) 0.097(8) 0.010(7) 0.012(5) 0.008(5)
C1' 0.073(5) 0.063(6) 0.056(6) 0.009(5) 0.001(5) -0.008(5)
C2' 0.065(5) 0.066(6) 0.078(7) 0.002(5) 0.001(5) 0.003(5)
C3' 0.092(6) 0.055(6) 0.073(7) 0.005(5) 0.001(5) -0.004(5)
C4' 0.106(7) 0.077(7) 0.068(6) -0.009(6) -0.005(5) -0.011(6)
C5' 0.075(6) 0.098(8) 0.095(8) -0.001(7) -0.002(5) -0.017(6)

loop_
_atom_type_symbol
_atom_type_description
_atom_type_scat_dispersion_real
_atom_type_scat_dispersion_imag
_atom_type_scat_source
C C 0.0148 0.0070 'International Tables Vol C Tables 4.2.6.8 and 6.1.1.4'
H H 0.0000 0.0000 'International Tables Vol C Tables 4.2.6.8 and 6.1.1.4'
O O 0.0412 0.0250 'International Tables Vol C Tables 4.2.6.8 and 6.1.1.4'

loop_
_geom_angle_atom_site_label_1
_geom_angle_atom_site_label_2
_geom_angle_atom_site_label_3
_geom_angle
C20 O2' H2' 109.5
C9 O3' H3' 109.5
C1' O4' C12 118.3(6)
C1" O6' C13 116.9(6)
C3" O8' H8' 109.5
C2 C1 H1 124.4
C2 C1 C10 111.1(11)
C10 C1 H1 124.4
C1 C2 C3 108.6(9)
C1 C2 C19 128.5(14)
C3 C2 C19 122.9(12)
O1' C3 C2 124.9(11)
O1' C3 C4 127.1(12)
C2 C3 C4 108.0(9)
C3 C4 H4 106.6
C3 C4 C5 108.9(9)
C3 C4 C10 104.9(9)
C5 C4 H4 106.6
C10 C4 H4 106.6
C10 C4 C5 122.2(9)
C4 C5 H5A 109.0
C4 C5 H5B 109.0
H5A C5 H5B 107.8
C6 C5 C4 113.1(11)
C6 C5 H5A 109.0
C6 C5 H5B 109.0
C5 C6 C20 105.6(13)
C7 C6 C5 128.0(11)
C7 C6 C20 126.3(14)
C6 C7 H7 113.0
C6 C7 C8 134.0(12)
C8 C7 H7 113.0
C7 C8 H8 106.7
C7 C8 C9 115.7(9)
C9 C8 H8 106.7
C14 C8 C7 109.1(8)
C14 C8 H8 106.7
C14 C8 C9 111.5(7)
O3' C9 C8 111.7(7)
O3' C9 C10 106.2(7)
O3' C9 C11 110.6(7)
C8 C9 C10 110.7(7)
C11 C9 C8 108.3(8)
C11 C9 C10 109.3(7)
C1 C10 C4 107.1(8)
C1 C10 C9 111.5(8)
C1 C10 H10 106.4
C4 C10 C9 118.3(8)
C4 C10 H10 106.4
C9 C10 H10 106.4
C9 C11 H11 108.5
C9 C11 C18 114.8(8)
C12 C11 C9 108.8(7)
C12 C11 H11 108.5
C12 C11 C18 107.4(7)
C18 C11 H11 108.5
O4' C12 C11 109.8(7)
O4' C12 H12 108.1
O4' C12 C13 107.9(7)
C11 C12 H12 108.1
C13 C12 C11 114.5(7)
C13 C12 H12 108.1
O6' C13 C12 110.6(6)
O6' C13 C14 119.8(7)
O6' C13 C15 112.5(7)
C14 C13 C12 119.9(7)
C14 C13 C15 60.7(6)
C15 C13 C12 125.6(8)
C8 C14 H14 113.5
C13 C14 C8 120.2(8)
C13 C14 H14 113.5
C13 C14 C15 60.6(6)
C15 C14 C8 125.4(8)
C15 C14 H14 113.5
C13 C15 C14 58.7(6)
C13 C15 C17 121.4(8)
C14 C15 C17 120.9(8)
C16 C15 C13 117.7(8)
C16 C15 C14 116.1(8)
C16 C15 C17 112.2(8)
C15 C16 H16A 109.5
C15 C16 H16B 109.5
C15 C16 H16C 109.5
H16A C16 H16B 109.5
H16A C16 H16C 109.5
H16B C16 H16C 109.5
C15 C17 H17A 109.5
C15 C17 H17B 109.5
C15 C17 H17C 109.5
H17A C17 H17B 109.5
H17A C17 H17C 109.5
H17B C17 H17C 109.5
C11 C18 H18A 109.5
C11 C18 H18B 109.5
C11 C18 H18C 109.5
H18A C18 H18B 109.5
H18A C18 H18C 109.5
H18B C18 H18C 109.5
C2 C19 H19A 109.5
C2 C19 H19B 109.5
C2 C19 H19C 109.5
H19A C19 H19B 109.5
H19A C19 H19C 109.5
H19B C19 H19C 109.5
O2' C20 C6 123.1(16)
O2' C20 H20A 106.5
O2' C20 H20B 106.5
C6 C20 H20A 106.5
C6 C20 H20B 106.5
H20A C20 H20B 106.5
O6' C1" C2" 112.2(8)
O7' C1" O6' 124.3(8)
O7' C1" C2" 123.5(8)
C1" C2" H2" 107.9
C1" C2" C3" 111.6(8)
C1" C2" C5" 108.9(8)
C3" C2" H2" 107.9
C5" C2" H2" 107.9
C5" C2" C3" 112.6(8)
O8' C3" C2" 110.7(7)
O8' C3" H3" 109.2
O8' C3" C4" 104.8(7)
C2" C3" H3" 109.2
C2" C3" C4" 113.7(9)
C4" C3" H3" 109.2
C3" C4" H4"A 109.5
C3" C4" H4"B 109.5
C3" C4" H4"C 109.5
H4"A C4" H4"B 109.5
H4"A C4" H4"C 109.5
H4"B C4" H4"C 109.5
C2" C5" H5"A 109.5
C2" C5" H5"B 109.5
C2" C5" H5"C 109.5
H5"A C5" H5"B 109.5
H5"A C5" H5"C 109.5
H5"B C5" H5"C 109.5
O4' C1' C2' 116.1(8)
O5' C1' O4' 120.2(8)
O5' C1' C2' 123.7(8)
C1' C2' C5' 114.4(8)
C3' C2' C1' 119.6(8)
C3' C2' C5' 125.9(10)
C2' C3' H3'A 117.3
C2' C3' C4' 125.4(9)
C4' C3' H3'A 117.3
C3' C4' H4'A 109.5
C3' C4' H4'B 109.5
C3' C4' H4'C 109.5
H4'A C4' H4'B 109.5
H4'A C4' H4'C 109.5
H4'B C4' H4'C 109.5
C2' C5' H5'A 109.5
C2' C5' H5'B 109.5
C2' C5' H5'C 109.5
H5'A C5' H5'B 109.5
H5'A C5' H5'C 109.5
H5'B C5' H5'C 109.5

loop_
_geom_bond_atom_site_label_1
_geom_bond_atom_site_label_2
_geom_bond_distance
O1' C3 1.187(12)
O2' H2' 0.8400
O2' C20 1.296(17)
O3' H3' 0.8400
O3' C9 1.419(11)
O4' C12 1.471(10)
O4' C1' 1.340(11)
O5' C1' 1.221(11)
O6' C13 1.442(9)
O6' C1" 1.325(10)
O7' C1" 1.205(10)
O8' H8' 0.8400
O8' C3" 1.451(10)
C1 H1 0.9500
C1 C2 1.394(17)
C1 C10 1.467(14)
C2 C3 1.483(17)
C2 C19 1.487(16)
C3 C4 1.510(15)
C4 H4 1.0000
C4 C5 1.533(16)
C4 C10 1.512(14)
C5 H5A 0.9900
C5 H5B 0.9900
C5 C6 1.463(19)
C6 C7 1.293(19)
C6 C20 1.47(2)
C7 H7 0.9500
C7 C8 1.549(17)
C8 H8 1.0000
C8 C9 1.557(14)
C8 C14 1.533(13)
C9 C10 1.602(13)
C9 C11 1.531(13)
C10 H10 1.0000
C11 H11 1.0000
C11 C12 1.525(11)
C11 C18 1.559(13)
C12 H12 1.0000
C12 C13 1.519(13)
C13 C14 1.483(12)
C13 C15 1.512(13)
C14 H14 1.0000
C14 C15 1.513(13)
C15 C16 1.489(13)
C15 C17 1.528(13)
C16 H16A 0.9800
C16 H16B 0.9800
C16 H16C 0.9800
C17 H17A 0.9800
C17 H17B 0.9800
C17 H17C 0.9800
C18 H18A 0.9800
C18 H18B 0.9800
C18 H18C 0.9800
C19 H19A 0.9800
C19 H19B 0.9800
C19 H19C 0.9800
C20 H20A 0.9900
C20 H20B 0.9900
C1" C2" 1.503(13)
C2" H2" 1.0000
C2" C3" 1.518(13)
C2" C5" 1.515(15)
C3" H3" 1.0000
C3" C4" 1.528(15)
C4" H4"A 0.9800
C4" H4"B 0.9800
C4" H4"C 0.9800
C5" H5"A 0.9800
C5" H5"B 0.9800
C5" H5"C 0.9800
C1' C2' 1.453(14)
C2' C3' 1.316(13)
C2' C5' 1.493(13)
C3' H3'A 0.9500
C3' C4' 1.479(14)
C4' H4'A 0.9800
C4' H4'B 0.9800
C4' H4'C 0.9800
C5' H5'A 0.9800
C5' H5'B 0.9800
C5' H5'C 0.9800

loop_
_geom_hbond_atom_site_label_D
_geom_hbond_atom_site_label_H
_geom_hbond_atom_site_label_A
_geom_hbond_distance_DH
_geom_hbond_distance_HA
_geom_hbond_distance_DA
_geom_hbond_angle_DHA
_geom_hbond_site_symmetry_A
O3' H3' O7' 0.84 1.95 2.781(8) 169.3 .
O8' H8' O3' 0.84 1.97 2.783(9) 162.0 3_645
